data_7204282
loop_
_publ_author_name
'Chi, Yun'
'Yu, Huan-Li'
'Ching, Wei-Li'
'Liu, Chao-Shiuan'
'Chen, Yao-Lun'
'Chou, Tsung-Yi'
'Peng, Shie-Ming'
'Lee, Gene-Hsiang'

_publ_section_title
;
 Deposition of osmium thin films using pyrazolate complexes as CVD
 source reagents
;
_journal_issue 5
_journal_name_full 'Journal of Materials Chemistry'
_journal_page_first 1363
_journal_paper_doi 10.1039/b109150f
_journal_volume 12
_journal_year 2002
_chemical_formula_sum 'C15 H2 F6 N2 O10 Os3'
_chemical_formula_weight 1054.79
_chemical_name_systematic
; 
? 
;
_space_group_IT_number 14
_symmetry_cell_setting monoclinic
_symmetry_space_group_name_Hall '-P 2ybc'
_symmetry_space_group_name_H-M 'P 1 21/c 1'
_atom_sites_solution_hydrogens geom
_atom_sites_solution_primary direct
_atom_sites_solution_secondary difmap
_audit_creation_method SHELXL-97
_cell_angle_alpha 90.00
_cell_angle_beta 114.524(1)
_cell_angle_gamma 90.00
_cell_formula_units_Z 4
_cell_length_a 16.7057(4)
_cell_length_b 7.7137(2)
_cell_length_c 18.8324(5)
_cell_measurement_reflns_used 9587
_cell_measurement_temperature 295(2)
_cell_measurement_theta_max 27.50
_cell_measurement_theta_min 1.34
_cell_volume 2207.87(10)
_computing_cell_refinement 'Bruker SAINT'
_computing_data_collection 'Bruker SMART'
_computing_data_reduction 'Bruker SAINT'
_computing_molecular_graphics 'Bruker SHELXTL'
_computing_publication_material 'Bruker SHELXTL'
_computing_structure_refinement 'SHELXL-97 (Sheldrick, 1997)'
_computing_structure_solution 'SHELXS-97 (Sheldrick, 1990)'
_diffrn_ambient_temperature 295(2)
_diffrn_measured_fraction_theta_full 1.000
_diffrn_measured_fraction_theta_max 1.000
_diffrn_measurement_device_type 'Bruker SMART CCD area detector'
_diffrn_measurement_method 'phi and omega scans'
_diffrn_radiation_monochromator graphite
_diffrn_radiation_source 'fine-focus sealed tube'
_diffrn_radiation_type MoK\a
_diffrn_radiation_wavelength 0.71073
_diffrn_reflns_av_R_equivalents 0.0465
_diffrn_reflns_av_sigmaI/netI 0.0341
_diffrn_reflns_limit_h_max 21
_diffrn_reflns_limit_h_min -19
_diffrn_reflns_limit_k_max 10
_diffrn_reflns_limit_k_min -9
_diffrn_reflns_limit_l_max 24
_diffrn_reflns_limit_l_min -24
_diffrn_reflns_number 18414
_diffrn_reflns_theta_full 27.50
_diffrn_reflns_theta_max 27.50
_diffrn_reflns_theta_min 1.34
_diffrn_standards_decay_% 0
_exptl_absorpt_coefficient_mu 17.328
_exptl_absorpt_correction_T_max 0.4915
_exptl_absorpt_correction_T_min 0.2617
_exptl_absorpt_correction_type multi-scan
_exptl_crystal_colour yellow
_exptl_crystal_density_diffrn 3.173
_exptl_crystal_density_meas ?
_exptl_crystal_density_method 'not measured'
_exptl_crystal_description block
_exptl_crystal_F_000 1872
_exptl_crystal_size_max 0.30
_exptl_crystal_size_mid 0.25
_exptl_crystal_size_min 0.20
_refine_diff_density_max 1.908
_refine_diff_density_min -1.856
_refine_diff_density_rms 0.226
_refine_ls_extinction_coef 0.00153(9)
_refine_ls_extinction_expression Fc^*^=kFc[1+0.001xFc^2^\l^3^/sin(2\q)]^-1/4^
_refine_ls_extinction_method SHELXL
_refine_ls_goodness_of_fit_ref 1.086
_refine_ls_hydrogen_treatment mixed
_refine_ls_matrix_type full
_refine_ls_number_parameters 330
_refine_ls_number_reflns 5057
_refine_ls_number_restraints 0
_refine_ls_restrained_S_all 1.086
_refine_ls_R_factor_all 0.0385
_refine_ls_R_factor_gt 0.0297
_refine_ls_shift/su_max 0.001
_refine_ls_shift/su_mean 0.000
_refine_ls_structure_factor_coef Fsqd
_refine_ls_weighting_details 'calc w=1/[\s^2^(Fo^2^)+(0.0547P)^2^+0.0000P] where P=(Fo^2^+2Fc^2^)/3'
_refine_ls_weighting_scheme calc
_refine_ls_wR_factor_gt 0.0790
_refine_ls_wR_factor_ref 0.0882
_reflns_number_gt 4259
_reflns_number_total 5057
_reflns_threshold_expression >2sigma(I)
_cod_data_source_file b109150f.txt
_cod_data_source_block ic8387_complex_1
_cod_depositor_comments
;
The following automatic conversions were performed:
'_symmetry_cell_setting' value 'Monoclinic' changed to 'monoclinic'
according to '/home/saulius/struct/CIF-dictionaries/cif_core.dic'
dictionary named 'cif_core.dic' version 2.4.1 from 2010-06-29.

Automatic conversion script
Id: cif_fix_enum 1527 2010-12-29 10:47:43Z saulius 

The following automatic conversions were performed:

'_exptl_crystal_density_meas' value 'not_measured' was changed to '?'
- the value is perceived as not measured.

Automatic conversion script
Id: cif_fix_values 3008 2015-01-20 13:52:24Z robertas 
;
_cod_original_sg_symbol_H-M P2(1)/c
_cod_database_code 7204282

loop_
_symmetry_equiv_pos_as_xyz
'x, y, z'
'-x, y+1/2, -z+1/2'
'-x, -y, -z'
'x, -y-1/2, z-1/2'

loop_
_atom_site_label
_atom_site_type_symbol
_atom_site_fract_x
_atom_site_fract_y
_atom_site_fract_z
_atom_site_U_iso_or_equiv
_atom_site_adp_type
_atom_site_occupancy
_atom_site_symmetry_multiplicity
_atom_site_calc_flag
_atom_site_refinement_flags
_atom_site_disorder_assembly
_atom_site_disorder_group
Os1 Os 0.323965(18) 0.20483(4) -0.139498(15) 0.02729(10) Uani 1 1 d . . .
Os2 Os 0.231988(18) 0.19652(4) -0.309058(15) 0.02749(10) Uani 1 1 d . . .
Os3 Os 0.340462(18) -0.08841(4) -0.226145(16) 0.02801(10) Uani 1 1 d . . .
H1 H 0.280(4) 0.337(9) -0.225(4) 0.015(17) Uiso 1 1 d . . .
N1 N 0.1877(4) 0.1367(8) -0.1761(3) 0.0305(13) Uani 1 1 d . . .
N2 N 0.1454(4) 0.1320(8) -0.2552(3) 0.0282(12) Uani 1 1 d . . .
C1 C 0.4391(5) 0.2741(10) -0.1218(5) 0.0364(17) Uani 1 1 d . . .
C2 C 0.3693(5) 0.0606(10) -0.0497(5) 0.0378(18) Uani 1 1 d . . .
C3 C 0.3075(6) 0.4087(11) -0.0874(5) 0.0417(19) Uani 1 1 d . . .
C4 C 0.1609(5) 0.4002(11) -0.3550(5) 0.0392(18) Uani 1 1 d . . .
C5 C 0.1793(6) 0.0425(11) -0.3973(4) 0.0389(18) Uani 1 1 d . . .
C6 C 0.3180(6) 0.2606(11) -0.3456(5) 0.0389(18) Uani 1 1 d . . .
C7 C 0.2363(6) -0.1857(10) -0.2191(5) 0.0380(18) Uani 1 1 d . . .
C8 C 0.3232(5) -0.2380(11) -0.3143(5) 0.0396(18) Uani 1 1 d . . .
C9 C 0.4395(5) 0.0198(11) -0.2357(5) 0.0359(17) Uani 1 1 d . . .
C10 C 0.4186(6) -0.2267(10) -0.1404(5) 0.0376(18) Uani 1 1 d . . .
C11 C 0.1533(6) 0.0914(14) -0.0617(5) 0.052(2) Uani 1 1 d . . .
C12 C 0.1286(5) 0.1059(11) -0.1471(4) 0.0354(17) Uani 1 1 d . . .
C13 C 0.0474(6) 0.0805(12) -0.2063(5) 0.045(2) Uani 1 1 d . . .
H13A H -0.0051 0.0563 -0.2022 0.054 Uiso 1 1 calc R . .
C14 C 0.0608(5) 0.0988(11) -0.2733(4) 0.0367(18) Uani 1 1 d . . .
C15 C -0.0035(6) 0.0728(12) -0.3557(5) 0.046(2) Uani 1 1 d . . .
O1 O 0.5072(4) 0.3223(9) -0.1130(4) 0.0567(17) Uani 1 1 d . . .
O2 O 0.3990(5) -0.0239(10) 0.0056(4) 0.0601(18) Uani 1 1 d . . .
O3 O 0.3024(5) 0.5272(9) -0.0545(5) 0.069(2) Uani 1 1 d . . .
O4 O 0.1231(5) 0.5214(9) -0.3799(4) 0.0597(18) Uani 1 1 d . . .
O5 O 0.1523(5) -0.0473(10) -0.4485(4) 0.0598(18) Uani 1 1 d . . .
O6 O 0.3687(5) 0.2958(9) -0.3683(4) 0.0602(19) Uani 1 1 d . . .
O7 O 0.1776(4) -0.2497(9) -0.2161(5) 0.0584(18) Uani 1 1 d . . .
O8 O 0.3118(5) -0.3202(9) -0.3653(4) 0.0622(19) Uani 1 1 d . . .
O9 O 0.4986(4) 0.0751(10) -0.2432(5) 0.064(2) Uani 1 1 d . . .
O10 O 0.4631(5) -0.3059(9) -0.0895(5) 0.0615(19) Uani 1 1 d . . .
F1 F 0.0815(4) 0.0811(10) -0.0483(3) 0.080(2) Uani 1 1 d . . .
F2 F 0.1976(5) 0.2258(11) -0.0235(3) 0.089(2) Uani 1 1 d . . .
F3 F 0.2015(5) -0.0470(10) -0.0315(4) 0.092(2) Uani 1 1 d . . .
F4 F -0.0841(4) 0.0510(10) -0.3589(4) 0.081(2) Uani 1 1 d . . .
F5 F -0.0070(4) 0.2070(9) -0.4003(4) 0.084(2) Uani 1 1 d . . .
F6 F 0.0135(4) -0.0633(8) -0.3888(3) 0.0694(18) Uani 1 1 d . . .

loop_
_atom_site_aniso_label
_atom_site_aniso_U_11
_atom_site_aniso_U_22
_atom_site_aniso_U_33
_atom_site_aniso_U_23
_atom_site_aniso_U_13
_atom_site_aniso_U_12
Os1 0.02424(16) 0.03306(16) 0.02126(15) -0.00214(10) 0.00613(12) -0.00002(10)
Os2 0.02576(16) 0.03667(17) 0.02001(15) 0.00169(10) 0.00945(12) 0.00084(11)
Os3 0.02397(16) 0.03021(16) 0.03158(16) -0.00169(11) 0.01325(12) -0.00034(11)
N1 0.029(3) 0.044(3) 0.018(3) 0.000(3) 0.010(2) 0.002(3)
N2 0.024(3) 0.038(3) 0.020(3) -0.003(2) 0.008(2) 0.000(2)
C1 0.034(4) 0.033(4) 0.039(4) 0.000(3) 0.012(4) -0.001(3)
C2 0.036(4) 0.043(4) 0.031(4) -0.008(3) 0.011(3) -0.002(3)
C3 0.040(5) 0.047(5) 0.036(4) -0.005(4) 0.014(4) -0.001(4)
C4 0.035(4) 0.053(5) 0.032(4) 0.004(4) 0.017(3) 0.001(4)
C5 0.042(5) 0.051(5) 0.024(4) 0.000(3) 0.014(3) 0.000(4)
C6 0.039(5) 0.047(4) 0.033(4) 0.013(3) 0.018(4) 0.002(4)
C7 0.040(5) 0.038(4) 0.038(4) 0.002(3) 0.019(4) 0.000(3)
C8 0.034(4) 0.043(4) 0.042(5) -0.008(4) 0.016(4) -0.001(4)
C9 0.028(4) 0.041(4) 0.035(4) 0.003(3) 0.010(3) 0.002(3)
C10 0.037(5) 0.033(4) 0.043(5) 0.000(3) 0.018(4) 0.001(3)
C11 0.039(5) 0.092(8) 0.029(4) 0.003(5) 0.018(4) 0.005(5)
C12 0.032(4) 0.048(4) 0.029(4) -0.002(3) 0.014(3) 0.001(3)
C13 0.032(4) 0.066(6) 0.041(5) -0.005(4) 0.019(4) -0.005(4)
C14 0.019(4) 0.059(5) 0.030(4) -0.005(4) 0.009(3) -0.002(3)
C15 0.028(4) 0.065(6) 0.038(5) -0.010(4) 0.008(4) -0.004(4)
O1 0.035(4) 0.059(4) 0.071(5) -0.002(3) 0.017(3) -0.004(3)
O2 0.067(5) 0.070(4) 0.037(3) 0.017(3) 0.016(3) 0.012(4)
O3 0.082(5) 0.057(4) 0.072(5) -0.028(4) 0.037(4) 0.000(4)
O4 0.058(4) 0.056(4) 0.060(4) 0.019(3) 0.019(3) 0.026(3)
O5 0.058(4) 0.077(5) 0.037(3) -0.017(3) 0.012(3) -0.008(4)
O6 0.050(4) 0.075(5) 0.070(5) 0.020(4) 0.039(4) 0.002(3)
O7 0.049(4) 0.055(4) 0.087(5) 0.002(4) 0.043(4) -0.010(3)
O8 0.060(4) 0.063(4) 0.064(4) -0.033(4) 0.027(4) -0.004(3)
O9 0.035(4) 0.081(5) 0.082(5) 0.015(4) 0.031(4) -0.006(3)
O10 0.051(4) 0.056(4) 0.069(5) 0.022(4) 0.017(4) 0.013(3)
F1 0.060(4) 0.148(7) 0.047(3) 0.011(4) 0.038(3) 0.000(4)
F2 0.102(5) 0.134(6) 0.036(3) -0.031(4) 0.035(3) -0.047(5)
F3 0.103(6) 0.121(6) 0.050(4) 0.038(4) 0.031(4) 0.041(5)
F4 0.025(3) 0.149(7) 0.061(4) -0.024(4) 0.009(3) -0.009(3)
F5 0.069(4) 0.100(5) 0.048(4) 0.022(3) -0.011(3) -0.021(4)
F6 0.058(4) 0.093(5) 0.050(3) -0.032(3) 0.016(3) 0.000(3)

loop_
_atom_type_symbol
_atom_type_description
_atom_type_scat_dispersion_real
_atom_type_scat_dispersion_imag
_atom_type_scat_source
C C 0.0033 0.0016 'International Tables Vol C Tables 4.2.6.8 and 6.1.1.4'
H H 0.0000 0.0000 'International Tables Vol C Tables 4.2.6.8 and 6.1.1.4'
N N 0.0061 0.0033 'International Tables Vol C Tables 4.2.6.8 and 6.1.1.4'
O O 0.0106 0.0060 'International Tables Vol C Tables 4.2.6.8 and 6.1.1.4'
F F 0.0171 0.0103 'International Tables Vol C Tables 4.2.6.8 and 6.1.1.4'
Os Os -1.2165 7.6030 'International Tables Vol C Tables 4.2.6.8 and 6.1.1.4'

loop_
_geom_angle_atom_site_label_1
_geom_angle_atom_site_label_2
_geom_angle_atom_site_label_3
_geom_angle
_geom_angle_site_symmetry_1
_geom_angle_site_symmetry_3
_geom_angle_publ_flag
H1 Os1 C1 90.1(19) . . ?
H1 Os1 C2 179(2) . . ?
C1 Os1 C2 90.5(3) . . ?
H1 Os1 C3 85(2) . . ?
C1 Os1 C3 91.7(4) . . ?
C2 Os1 C3 96.5(3) . . ?
H1 Os1 N1 83(2) . . ?
C1 Os1 N1 172.1(3) . . ?
C2 Os1 N1 96.9(3) . . ?
C3 Os1 N1 90.4(3) . . ?
H1 Os1 Os3 92(2) . . ?
C1 Os1 Os3 89.6(2) . . ?
C2 Os1 Os3 87.0(2) . . ?
C3 Os1 Os3 176.3(3) . . ?
N1 Os1 Os3 87.94(16) . . ?
H1 Os1 Os2 36(2) . . ?
C1 Os1 Os2 103.6(2) . . ?
C2 Os1 Os2 142.8(2) . . ?
C3 Os1 Os2 116.9(3) . . ?
N1 Os1 Os2 68.73(15) . . ?
Os3 Os1 Os2 59.381(9) . . ?
H1 Os2 C6 92(2) . . ?
H1 Os2 C5 179(2) . . ?
C6 Os2 C5 89.5(4) . . ?
H1 Os2 C4 83(2) . . ?
C6 Os2 C4 92.5(4) . . ?
C5 Os2 C4 97.9(3) . . ?
H1 Os2 N2 83(2) . . ?
C6 Os2 N2 173.7(3) . . ?
C5 Os2 N2 96.2(3) . . ?
C4 Os2 N2 89.5(3) . . ?
H1 Os2 Os3 92(2) . . ?
C6 Os2 Os3 89.7(2) . . ?
C5 Os2 Os3 87.5(2) . . ?
C4 Os2 Os3 174.2(2) . . ?
N2 Os2 Os3 87.85(16) . . ?
H1 Os2 Os1 36(2) . . ?
C6 Os2 Os1 104.9(3) . . ?
C5 Os2 Os1 143.2(2) . . ?
C4 Os2 Os1 114.7(2) . . ?
N2 Os2 Os1 68.83(15) . . ?
Os3 Os2 Os1 59.526(9) . . ?
C10 Os3 C9 90.5(3) . . ?
C10 Os3 C8 101.3(4) . . ?
C9 Os3 C8 90.4(3) . . ?
C10 Os3 C7 92.5(3) . . ?
C9 Os3 C7 176.7(3) . . ?
C8 Os3 C7 90.5(4) . . ?
C10 Os3 Os2 159.8(2) . . ?
C9 Os3 Os2 89.4(2) . . ?
C8 Os3 Os2 98.9(3) . . ?
C7 Os3 Os2 87.3(2) . . ?
C10 Os3 Os1 98.7(2) . . ?
C9 Os3 Os1 90.0(2) . . ?
C8 Os3 Os1 159.9(3) . . ?
C7 Os3 Os1 88.0(2) . . ?
Os2 Os3 Os1 61.092(10) . . ?
C12 N1 N2 108.0(6) . . ?
C12 N1 Os1 141.0(5) . . ?
N2 N1 Os1 110.9(4) . . ?
C14 N2 N1 107.3(6) . . ?
C14 N2 Os2 141.0(5) . . ?
N1 N2 Os2 111.6(4) . . ?
O1 C1 Os1 177.0(8) . . ?
O2 C2 Os1 178.0(8) . . ?
O3 C3 Os1 176.4(8) . . ?
O4 C4 Os2 177.1(8) . . ?
O5 C5 Os2 176.9(8) . . ?
O6 C6 Os2 178.6(9) . . ?
O7 C7 Os3 176.4(8) . . ?
O8 C8 Os3 178.3(9) . . ?
O9 C9 Os3 176.1(8) . . ?
O10 C10 Os3 178.4(8) . . ?
F2 C11 F3 107.6(9) . . ?
F2 C11 F1 107.0(8) . . ?
F3 C11 F1 107.9(9) . . ?
F2 C11 C12 112.1(8) . . ?
F3 C11 C12 112.0(8) . . ?
F1 C11 C12 110.1(7) . . ?
N1 C12 C13 110.2(7) . . ?
N1 C12 C11 122.3(7) . . ?
C13 C12 C11 127.3(8) . . ?
C12 C13 C14 104.4(7) . . ?
N2 C14 C13 110.2(7) . . ?
N2 C14 C15 121.4(7) . . ?
C13 C14 C15 128.3(8) . . ?
F6 C15 F5 106.7(8) . . ?
F6 C15 F4 106.9(8) . . ?
F5 C15 F4 107.0(8) . . ?
F6 C15 C14 113.5(7) . . ?
F5 C15 C14 112.4(7) . . ?
F4 C15 C14 110.0(8) . . ?

loop_
_geom_bond_atom_site_label_1
_geom_bond_atom_site_label_2
_geom_bond_distance
_geom_bond_site_symmetry_2
_geom_bond_publ_flag
Os1 H1 1.79(6) . ?
Os1 C1 1.888(8) . ?
Os1 C2 1.899(8) . ?
Os1 C3 1.932(8) . ?
Os1 N1 2.153(6) . ?
Os1 Os3 2.8685(4) . ?
Os1 Os2 2.9135(4) . ?
Os2 H1 1.80(6) . ?
Os2 C6 1.899(8) . ?
Os2 C5 1.932(8) . ?
Os2 C4 1.943(9) . ?
Os2 N2 2.141(6) . ?
Os2 Os3 2.8642(4) . ?
Os3 C10 1.924(9) . ?
Os3 C9 1.926(8) . ?
Os3 C8 1.942(8) . ?
Os3 C7 1.949(8) . ?
N1 C12 1.332(10) . ?
N1 N2 1.360(8) . ?
N2 C14 1.334(9) . ?
C1 O1 1.142(10) . ?
C2 O2 1.152(10) . ?
C3 O3 1.127(10) . ?
C4 O4 1.116(10) . ?
C5 O5 1.119(10) . ?
C6 O6 1.128(10) . ?
C7 O7 1.120(10) . ?
C8 O8 1.100(10) . ?
C9 O9 1.138(9) . ?
C10 O10 1.119(10) . ?
C11 F2 1.303(12) . ?
C11 F3 1.315(11) . ?
C11 F1 1.328(10) . ?
C11 C12 1.489(11) . ?
C12 C13 1.366(11) . ?
C13 C14 1.377(11) . ?
C14 C15 1.490(11) . ?
C15 F6 1.311(10) . ?
C15 F5 1.319(11) . ?
C15 F4 1.333(10) . ?
